data_4118522
loop_
_publ_author_name
'Powner, Matthew W.'
'Zheng, Shao-Liang'
'Szostak, Jack W.'

_publ_section_title
;
 Multicomponent Assembly of Proposed DNA Precursors in Water
;
_journal_coden_ASTM JACSAT
_journal_issue 33
_journal_name_full 'Journal of the American Chemical Society'
_journal_page_first 13889
_journal_page_last 13895
_journal_paper_doi 10.1021/ja306176n
_journal_volume 134
_journal_year 2012
_chemical_formula_sum 'C8 H10 N6 O S'
_chemical_formula_weight 238.28
_space_group_IT_number 33
_symmetry_cell_setting orthorhombic
_symmetry_space_group_name_Hall 'P 2c -2n'
_symmetry_space_group_name_H-M 'P n a 21'
_atom_sites_solution_hydrogens geom
_atom_sites_solution_primary direct
_atom_sites_solution_secondary difmap
_audit_creation_method SHELXL-97
_cell_angle_alpha 90.00
_cell_angle_beta 90.00
_cell_angle_gamma 90.00
_cell_formula_units_Z 4
_cell_length_a 16.434(5)
_cell_length_b 11.857(3)
_cell_length_c 4.9575(14)
_cell_measurement_reflns_used 5269
_cell_measurement_temperature 100(2)
_cell_measurement_theta_max 28.7
_cell_measurement_theta_min 2.48
_cell_volume 966.0(5)
_computing_cell_refinement 'SAINT 7.46A (Bruker-AXS, 2009)'
_computing_data_collection 'APEX2 v2009.3.0 (Bruker-AXS, 2009)'
_computing_data_reduction 'SAINT 7.46A (Bruker-AXS, 2009)'
_computing_molecular_graphics 'Bruker SHELXTL'
_computing_publication_material 'Bruker SHELXTL'
_computing_structure_refinement 'SHELXL-97 (Sheldrick, 2008)'
_computing_structure_solution 'SHELXS-97 (Sheldrick, 2008)'
_diffrn_ambient_temperature 100(2)
_diffrn_measured_fraction_theta_full 0.999
_diffrn_measured_fraction_theta_max 0.999
_diffrn_measurement_device_type 'CCD area detector'
_diffrn_measurement_method 'phi and omega scans'
_diffrn_radiation_monochromator graphite
_diffrn_radiation_source 'fine-focus sealed tube'
_diffrn_radiation_type MoK\a
_diffrn_radiation_wavelength 0.71073
_diffrn_reflns_av_R_equivalents 0.0454
_diffrn_reflns_av_sigmaI/netI 0.0423
_diffrn_reflns_limit_h_max 22
_diffrn_reflns_limit_h_min -22
_diffrn_reflns_limit_k_max 16
_diffrn_reflns_limit_k_min -16
_diffrn_reflns_limit_l_max 6
_diffrn_reflns_limit_l_min -6
_diffrn_reflns_number 8833
_diffrn_reflns_theta_full 28.69
_diffrn_reflns_theta_max 28.69
_diffrn_reflns_theta_min 2.12
_exptl_absorpt_coefficient_mu 0.323
_exptl_absorpt_correction_T_max 0.9936
_exptl_absorpt_correction_T_min 0.8656
_exptl_absorpt_correction_type multi-scan
_exptl_absorpt_process_details sadabs
_exptl_crystal_colour colorless
_exptl_crystal_density_diffrn 1.638
_exptl_crystal_description needle
_exptl_crystal_F_000 496
_exptl_crystal_size_max 0.46
_exptl_crystal_size_mid 0.05
_exptl_crystal_size_min 0.02
_refine_diff_density_max 0.259
_refine_diff_density_min -0.199
_refine_diff_density_rms 0.051
_refine_ls_abs_structure_details 'Flack H D (1983), Acta Cryst. A39, 876-881'
_refine_ls_abs_structure_Flack -0.06(8)
_refine_ls_extinction_method none
_refine_ls_goodness_of_fit_ref 1.037
_refine_ls_hydrogen_treatment mixed
_refine_ls_matrix_type full
_refine_ls_number_parameters 165
_refine_ls_number_reflns 2498
_refine_ls_number_restraints 1
_refine_ls_restrained_S_all 1.037
_refine_ls_R_factor_all 0.0382
_refine_ls_R_factor_gt 0.0304
_refine_ls_shift/su_max 0.000
_refine_ls_shift/su_mean 0.000
_refine_ls_structure_factor_coef Fsqd
_refine_ls_weighting_details 'calc w=1/[\s^2^(Fo^2^)+(0.0368P)^2^+0.1288P] where P=(Fo^2^+2Fc^2^)/3'
_refine_ls_weighting_scheme calc
_refine_ls_wR_factor_gt 0.0704
_refine_ls_wR_factor_ref 0.0738
_reflns_number_gt 2236
_reflns_number_total 2498
_reflns_threshold_expression >2sigma(I)
_cod_data_source_file ja306176n_si_003.cif
_cod_data_source_block MP2-092-3
_cod_database_code 4118522

loop_
_symmetry_equiv_pos_as_xyz
'x, y, z'
'-x, -y, z+1/2'
'-x+1/2, y+1/2, z+1/2'
'x+1/2, -y+1/2, z'

loop_
_atom_site_label
_atom_site_type_symbol
_atom_site_fract_x
_atom_site_fract_y
_atom_site_fract_z
_atom_site_U_iso_or_equiv
_atom_site_adp_type
_atom_site_occupancy
_atom_site_symmetry_multiplicity
_atom_site_calc_flag
_atom_site_refinement_flags
S1 S -0.37272(2) -0.23949(3) -0.58107(15) 0.01446(10) Uani 1 1 d .
O1 O -0.05534(7) -0.17514(10) -0.9868(3) 0.0180(3) Uani 1 1 d .
N1 N -0.43488(9) -0.44649(14) -0.6411(4) 0.0201(4) Uani 1 1 d .
H1A H -0.4667(16) -0.411(2) -0.744(6) 0.033(7) Uiso 1 1 d .
H1B H -0.4376(14) -0.522(2) -0.619(6) 0.036(7) Uiso 1 1 d .
N2 N -0.32718(9) -0.42728(12) -0.3344(3) 0.0158(3) Uani 1 1 d .
N3 N -0.18802(8) -0.16725(12) -0.5845(4) 0.0169(3) Uani 1 1 d .
H3 H -0.1627(14) -0.120(2) -0.670(5) 0.025(7) Uiso 1 1 d .
N4 N -0.09896(9) -0.44380(13) -0.6636(3) 0.0163(3) Uani 1 1 d .
N5 N -0.19378(8) -0.35481(12) -0.4207(3) 0.0148(3) Uani 1 1 d .
N6 N -0.00574(9) -0.34773(14) -1.0956(4) 0.0177(3) Uani 1 1 d .
H6A H 0.0173(15) -0.321(2) -1.224(6) 0.027(7) Uiso 1 1 d .
H6B H -0.0059(13) -0.4157(19) -1.071(6) 0.024(6) Uiso 1 1 d .
C1 C -0.37857(10) -0.38707(14) -0.5082(4) 0.0148(4) Uani 1 1 d .
C2 C -0.26828(10) -0.34200(14) -0.2548(4) 0.0147(4) Uani 1 1 d .
H2 H -0.2542 -0.3520 -0.0599 0.018 Uiso 1 1 calc R
C3 C -0.30268(10) -0.22211(15) -0.3001(4) 0.0137(3) Uani 1 1 d .
H3A H -0.3343 -0.1992 -0.1367 0.016 Uiso 1 1 calc R
C4 C -0.23744(10) -0.13363(14) -0.3545(4) 0.0155(4) Uani 1 1 d .
H4B H -0.2635 -0.0600 -0.3918 0.019 Uiso 1 1 calc R
H4A H -0.2024 -0.1251 -0.1932 0.019 Uiso 1 1 calc R
C5 C -0.15981(9) -0.27440(13) -0.5859(5) 0.0141(3) Uani 1 1 d .
C6 C -0.10099(11) -0.33006(14) -0.7354(4) 0.0148(4) Uani 1 1 d .
C7 C -0.15419(11) -0.45459(15) -0.4763(4) 0.0166(4) Uani 1 1 d .
H7 H -0.1658 -0.5238 -0.3877 0.020 Uiso 1 1 calc R
C8 C -0.05270(10) -0.27962(15) -0.9467(4) 0.0147(4) Uani 1 1 d .

loop_
_atom_site_aniso_label
_atom_site_aniso_U_11
_atom_site_aniso_U_22
_atom_site_aniso_U_33
_atom_site_aniso_U_23
_atom_site_aniso_U_13
_atom_site_aniso_U_12
S1 0.01282(17) 0.01566(18) 0.0149(2) 0.0018(2) -0.00057(18) 0.00017(14)
O1 0.0169(6) 0.0152(6) 0.0218(7) -0.0005(5) 0.0008(5) 0.0003(5)
N1 0.0173(7) 0.0177(8) 0.0252(10) 0.0031(7) -0.0060(7) -0.0017(6)
N2 0.0132(7) 0.0162(7) 0.0181(8) 0.0021(6) 0.0003(6) -0.0019(6)
N3 0.0152(6) 0.0148(6) 0.0206(8) 0.0024(8) 0.0066(8) 0.0010(5)
N4 0.0153(7) 0.0159(7) 0.0177(9) -0.0005(6) -0.0014(6) 0.0017(6)
N5 0.0116(6) 0.0155(7) 0.0174(8) 0.0005(6) -0.0014(6) 0.0012(5)
N6 0.0139(6) 0.0195(7) 0.0197(9) -0.0007(8) 0.0043(8) 0.0015(5)
C1 0.0137(7) 0.0148(7) 0.0158(10) 0.0017(6) 0.0039(7) 0.0003(6)
C2 0.0126(8) 0.0164(8) 0.0151(9) 0.0016(7) -0.0002(7) -0.0003(6)
C3 0.0107(7) 0.0172(8) 0.0132(9) -0.0006(7) 0.0007(7) 0.0002(6)
C4 0.0137(7) 0.0157(8) 0.0171(10) -0.0011(7) 0.0032(7) -0.0003(6)
C5 0.0110(6) 0.0166(7) 0.0147(8) -0.0010(8) -0.0024(8) -0.0004(5)
C6 0.0115(7) 0.0150(8) 0.0178(10) -0.0011(7) -0.0021(7) 0.0020(6)
C7 0.0157(8) 0.0157(8) 0.0184(10) 0.0002(7) -0.0028(8) 0.0014(7)
C8 0.0089(7) 0.0198(8) 0.0154(9) -0.0029(7) -0.0037(7) 0.0003(6)

loop_
_atom_type_symbol
_atom_type_description
_atom_type_scat_dispersion_real
_atom_type_scat_dispersion_imag
_atom_type_scat_source
C C 0.0033 0.0016 'International Tables Vol C Tables 4.2.6.8 and 6.1.1.4'
H H 0.0000 0.0000 'International Tables Vol C Tables 4.2.6.8 and 6.1.1.4'
N N 0.0061 0.0033 'International Tables Vol C Tables 4.2.6.8 and 6.1.1.4'
O O 0.0106 0.0060 'International Tables Vol C Tables 4.2.6.8 and 6.1.1.4'
S S 0.1246 0.1234 'International Tables Vol C Tables 4.2.6.8 and 6.1.1.4'

loop_
_geom_angle_atom_site_label_1
_geom_angle_atom_site_label_2
_geom_angle_atom_site_label_3
_geom_angle
C1 S1 C3 89.44(8)
C1 N1 H1A 118.0(17)
C1 N1 H1B 119.9(17)
H1A N1 H1B 122(2)
C1 N2 C2 110.99(15)
C5 N3 C4 116.92(17)
C5 N3 H3 117.8(17)
C4 N3 H3 120.3(17)
C7 N4 C6 105.04(15)
C5 N5 C7 106.53(15)
C5 N5 C2 126.48(14)
C7 N5 C2 126.06(15)
C8 N6 H6A 118.2(17)
C8 N6 H6B 120.9(18)
H6A N6 H6B 120(3)
N2 C1 N1 125.76(17)
N2 C1 S1 117.29(13)
N1 C1 S1 116.95(14)
N2 C2 N5 109.13(15)
N2 C2 C3 110.88(14)
N5 C2 C3 108.38(14)
N2 C2 H2 109.5
N5 C2 H2 109.5
C3 C2 H2 109.5
C4 C3 C2 113.66(14)
C4 C3 S1 112.82(13)
C2 C3 S1 103.80(12)
C4 C3 H3A 108.8
C2 C3 H3A 108.8
S1 C3 H3A 108.8
N3 C4 C3 110.03(15)
N3 C4 H4B 109.7
C3 C4 H4B 109.7
N3 C4 H4A 109.7
C3 C4 H4A 109.7
H4B C4 H4A 108.2
N3 C5 N5 120.60(17)
N3 C5 C6 133.60(18)
N5 C5 C6 105.75(15)
C5 C6 N4 109.93(16)
C5 C6 C8 125.05(16)
N4 C6 C8 124.90(16)
N4 C7 N5 112.74(17)
N4 C7 H7 123.6
N5 C7 H7 123.6
O1 C8 N6 121.87(18)
O1 C8 C6 120.30(16)
N6 C8 C6 117.84(17)

loop_
_geom_bond_atom_site_label_1
_geom_bond_atom_site_label_2
_geom_bond_distance
S1 C1 1.7893(18)
S1 C3 1.8188(19)
O1 C8 1.255(2)
N1 C1 1.337(2)
N1 H1A 0.84(3)
N1 H1B 0.90(3)
N2 C1 1.297(2)
N2 C2 1.454(2)
N3 C5 1.352(2)
N3 C4 1.456(3)
N3 H3 0.81(2)
N4 C7 1.305(2)
N4 C6 1.395(2)
N5 C5 1.375(2)
N5 C7 1.378(2)
N5 C2 1.483(2)
N6 C8 1.339(2)
N6 H6A 0.80(3)
N6 H6B 0.82(2)
C2 C3 1.546(2)
C2 H2 1.0000
C3 C4 1.524(2)
C3 H3A 1.0000
C4 H4B 0.9900
C4 H4A 0.9900
C5 C6 1.385(3)
C6 C8 1.444(3)
C7 H7 0.9500

loop_
_geom_hbond_atom_site_label_D
_geom_hbond_atom_site_label_H
_geom_hbond_atom_site_label_A
_geom_hbond_distance_DH
_geom_hbond_distance_HA
_geom_hbond_distance_DA
_geom_hbond_angle_DHA
_geom_hbond_site_symmetry_A
N1 H1B O1 0.90(3) 1.93(3) 2.821(2) 167(3) 3_445
N1 H1A O1 0.84(3) 2.15(3) 2.989(2) 176(3) 4_445

loop_
_geom_torsion_atom_site_label_1
_geom_torsion_atom_site_label_2
_geom_torsion_atom_site_label_3
_geom_torsion_atom_site_label_4
_geom_torsion
C2 N2 C1 N1 172.81(17)
C2 N2 C1 S1 -6.13(19)
C3 S1 C1 N2 -10.20(15)
C3 S1 C1 N1 170.76(15)
C1 N2 C2 N5 -95.81(17)
C1 N2 C2 C3 23.5(2)
C5 N5 C2 N2 121.39(19)
C7 N5 C2 N2 -46.1(2)
C5 N5 C2 C3 0.5(2)
C7 N5 C2 C3 -166.93(16)
N2 C2 C3 C4 -152.02(15)
N5 C2 C3 C4 -32.3(2)
N2 C2 C3 S1 -29.09(18)
N5 C2 C3 S1 90.67(14)
C1 S1 C3 C4 144.51(13)
C1 S1 C3 C2 21.02(12)
C5 N3 C4 C3 -48.1(2)
C2 C3 C4 N3 56.1(2)
S1 C3 C4 N3 -61.69(17)
C4 N3 C5 N5 17.1(3)
C4 N3 C5 C6 -166.0(2)
C7 N5 C5 N3 177.83(18)
C2 N5 C5 N3 8.4(3)
C7 N5 C5 C6 0.2(2)
C2 N5 C5 C6 -169.25(16)
N3 C5 C6 N4 -177.0(2)
N5 C5 C6 N4 0.2(2)
N3 C5 C6 C8 -0.8(4)
N5 C5 C6 C8 176.41(16)
C7 N4 C6 C5 -0.6(2)
C7 N4 C6 C8 -176.77(18)
C6 N4 C7 N5 0.7(2)
C5 N5 C7 N4 -0.6(2)
C2 N5 C7 N4 168.90(16)
C5 C6 C8 O1 8.4(3)
N4 C6 C8 O1 -176.01(16)
C5 C6 C8 N6 -171.68(18)
N4 C6 C8 N6 3.9(3)
